data_4312190
loop_
_publ_author_name
'Boris Quinodoz'
'Ga\"el Labat'
'Helen Stoeckli-Evans'
'Alex von Zelewsky'

_publ_section_title
;
 Chiral Induction in Self-Assembled Helicates: CHIRAGEN Type Ligands with
 Ferrocene Bridging Units
;
_journal_name_full 'Inorganic Chemistry'
_journal_page_first 7994
_journal_page_last 8004
_journal_paper_doi 10.1021/ic049913a
_journal_volume 43
_journal_year 2004
_chemical_formula_moiety 'C88 H84 Ag2 Fe2 N8, 2(Cl O4), 3(C H2 Cl2) '
_chemical_formula_sum 'C91 H90 Ag2 Cl8 Fe2 N8 O8'
_chemical_formula_weight 2034.75
_space_group_IT_number 4
_symmetry_cell_setting monoclinic
_symmetry_space_group_name_Hall 'P 2yb'
_symmetry_space_group_name_H-M 'P 1 21 1'
_atom_sites_solution_hydrogens geom
_atom_sites_solution_primary direct
_atom_sites_solution_secondary difmap
_audit_creation_method SHELXL-97
_cell_angle_alpha 90.00
_cell_angle_beta 96.38(2)
_cell_angle_gamma 90.00
_cell_formula_units_Z 2
_cell_length_a 17.718(5)
_cell_length_b 13.533(2)
_cell_length_c 21.447(4)
_cell_measurement_reflns_used 6066
_cell_measurement_temperature 153(2)
_cell_measurement_theta_max 25.26
_cell_measurement_theta_min 0.82
_cell_volume 5110.7(19)
_computing_cell_refinement 'CELL (Stoe IPDS Software, 2000)'
_computing_data_collection 'EXPOSE (Stoe IPDS Software, 2000)'
_computing_data_reduction 'INTEGRATE (Stoe IPDS Software, 2000)'
_computing_molecular_graphics 'PLATON99 (Spek, 1990)'
_computing_publication_material 'SHELXL-97 (Sheldrick, 1997)'
_computing_structure_refinement 'SHELXL-97 (Sheldrick, 1997)'
_computing_structure_solution 'SHELXS-97 (Sheldrick, 1990)'
_diffrn_ambient_temperature 153(2)
_diffrn_detector_area_resol_mean 0.81\%A
_diffrn_measured_fraction_theta_full 0.895
_diffrn_measured_fraction_theta_max 0.895
_diffrn_measurement_device_type 'STOE IPDS'
_diffrn_measurement_method 'phi oscillation'
_diffrn_radiation_monochromator graphite
_diffrn_radiation_source 'fine-focus sealed tube'
_diffrn_radiation_type MoK\a
_diffrn_radiation_wavelength 0.71073
_diffrn_reflns_av_R_equivalents 0.1652
_diffrn_reflns_av_sigmaI/netI 0.5740
_diffrn_reflns_limit_h_max 20
_diffrn_reflns_limit_h_min -15
_diffrn_reflns_limit_k_max 16
_diffrn_reflns_limit_k_min -15
_diffrn_reflns_limit_l_max 21
_diffrn_reflns_limit_l_min -23
_diffrn_reflns_number 19472
_diffrn_reflns_theta_full 24.90
_diffrn_reflns_theta_max 24.90
_diffrn_reflns_theta_min 1.78
_diffrn_standards_decay_% 0
_diffrn_standards_interval_time 0
_diffrn_standards_number 0
_exptl_absorpt_coefficient_mu 0.917
_exptl_absorpt_correction_type none
_exptl_crystal_colour yellow
_exptl_crystal_density_diffrn 1.322
_exptl_crystal_density_meas ?
_exptl_crystal_density_method 'not measured'
_exptl_crystal_description plate
_exptl_crystal_F_000 2076
_exptl_crystal_size_max 0.20
_exptl_crystal_size_mid 0.20
_exptl_crystal_size_min 0.05
_refine_diff_density_max 0.485
_refine_diff_density_min -1.070
_refine_diff_density_rms 0.103
_refine_ls_abs_structure_details 'Flack H D (1983), Acta Cryst. A39, 876-881'
_refine_ls_abs_structure_Flack -0.05(7)
_refine_ls_extinction_method none
_refine_ls_goodness_of_fit_ref 0.750
_refine_ls_hydrogen_treatment mixed
_refine_ls_matrix_type full
_refine_ls_number_parameters 461
_refine_ls_number_reflns 14631
_refine_ls_number_restraints 2
_refine_ls_restrained_S_all 0.750
_refine_ls_R_factor_all 0.2998
_refine_ls_R_factor_gt 0.1155
_refine_ls_shift/su_max <0.001
_refine_ls_shift/su_mean <0.001
_refine_ls_structure_factor_coef Fsqd
_refine_ls_weighting_details 'calc w=1/[\s^2^(Fo^2^)+(0.0472P)^2^] where P=(Fo^2^+2Fc^2^)/3'
_refine_ls_weighting_scheme calc
_refine_ls_wR_factor_gt 0.1935
_refine_ls_wR_factor_ref 0.2545
_reflns_number_gt 3159
_reflns_number_total 14631
_reflns_threshold_expression I>2sigma(I)
_cod_data_source_file ic049913asi20040120_092551_3.cif
_cod_data_source_block C3
_cod_depositor_comments
;
The following automatic conversions were performed:

'_exptl_crystal_density_meas' value 'none' was changed to '?' - the
value is perceived as not measured.

Automatic conversion script
Id: cif_fix_values 3008 2015-01-20 13:52:24Z robertas 

The following automatic conversions were performed:

data name '_atom_site_symetry_multiplicity' was replaced with
'_atom_site_symmetry_multiplicity' as specified in the replacement
file 'data/replacement-values/replacement_tags.lst'.

Automatic conversion script
Id: cif_correct_tags 9268 2022-04-12 08:56:07Z antanas 
;
_cod_original_sg_symbol_H-M 'P 21'
_cod_database_code 4312190

loop_
_symmetry_equiv_pos_as_xyz
'x, y, z'
'-x, y+1/2, -z'

loop_
_atom_site_label
_atom_site_type_symbol
_atom_site_fract_x
_atom_site_fract_y
_atom_site_fract_z
_atom_site_U_iso_or_equiv
_atom_site_adp_type
_atom_site_occupancy
_atom_site_symmetry_multiplicity
_atom_site_calc_flag
_atom_site_refinement_flags
_atom_site_disorder_assembly
_atom_site_disorder_group
C1 C 0.1360(17) 0.5302(18) 0.3917(15) 0.063(9) Uiso 1 1 d . . .
C2 C 0.1352(16) 0.6232(17) 0.4282(14) 0.061(8) Uiso 1 1 d . . .
C3 C 0.1200(16) 0.6938(16) 0.3808(13) 0.047(7) Uiso 1 1 d . . .
C4 C 0.1193(19) 0.6504(18) 0.3135(16) 0.071(9) Uiso 1 1 d . . .
C5 C 0.1219(14) 0.5448(14) 0.3289(13) 0.039(7) Uiso 1 1 d . . .
C6 C 0.150(2) 0.425(2) 0.4276(17) 0.071(9) Uiso 1 1 d . . .
C7 C 0.184(2) 0.431(2) 0.4808(18) 0.088(11) Uiso 1 1 d . . .
C8 C 0.2111(17) 0.331(2) 0.5190(14) 0.073(8) Uiso 1 1 d . . .
C9 C 0.178(2) 0.252(2) 0.480(2) 0.095(11) Uiso 1 1 d . . .
C10 C 0.1416(19) 0.257(2) 0.4234(17) 0.069(9) Uiso 1 1 d . . .
C11 C 0.130(2) 0.164(2) 0.3816(18) 0.084(11) Uiso 1 1 d . . .
C12 C 0.1572(14) 0.0764(19) 0.4018(12) 0.050(7) Uiso 1 1 d . . .
C13 C 0.131(3) 0.000(3) 0.352(2) 0.117(14) Uiso 1 1 d . . .
C14 C 0.0804(17) 0.0044(17) 0.3134(14) 0.054(8) Uiso 1 1 d . . .
C15 C 0.0418(16) 0.1039(15) 0.2973(13) 0.056(7) Uiso 1 1 d . . .
C16 C -0.0200(18) 0.1163(19) 0.2448(15) 0.072(9) Uiso 1 1 d . . .
C17 C -0.0372(17) 0.0121(16) 0.2006(15) 0.056(7) Uiso 1 1 d . . .
C18 C 0.0392(19) -0.0241(19) 0.1926(16) 0.068(9) Uiso 1 1 d . . .
C19 C 0.0495(19) -0.0766(18) 0.2580(14) 0.068(9) Uiso 1 1 d . . .
C20 C -0.026(2) -0.072(2) 0.2565(16) 0.079(10) Uiso 1 1 d . . .
C21 C -0.076(2) -0.060(2) 0.3113(18) 0.097(11) Uiso 1 1 d . . .
C22 C -0.0665(14) -0.1667(18) 0.2123(12) 0.054(6) Uiso 1 1 d . . .
C23 C 0.3079(16) 0.6685(16) 0.3169(13) 0.047(7) Uiso 1 1 d . . .
C24 C 0.3192(19) 0.7161(19) 0.3783(16) 0.075(9) Uiso 1 1 d . . .
C25 C 0.3144(17) 0.6211(18) 0.4199(15) 0.070(9) Uiso 1 1 d . . .
C26 C 0.3268(18) 0.5370(19) 0.3893(16) 0.074(9) Uiso 1 1 d . . .
C27 C 0.3107(16) 0.5590(17) 0.3250(14) 0.064(8) Uiso 1 1 d . . .
C28 C 0.3005(17) 0.7185(18) 0.2608(15) 0.062(8) Uiso 1 1 d . . .
C29 C 0.2650(19) 0.824(2) 0.2599(16) 0.098(10) Uiso 1 1 d . . .
C30 C 0.2588(17) 0.8723(16) 0.1998(15) 0.061(8) Uiso 1 1 d . . .
C31 C 0.2837(16) 0.825(2) 0.1432(13) 0.064(8) Uiso 1 1 d . . .
C32 C 0.3177(12) 0.7312(13) 0.1564(11) 0.028(6) Uiso 1 1 d . . .
C33 C 0.338(2) 0.679(2) 0.0992(17) 0.080(10) Uiso 1 1 d . . .
C34 C 0.3072(17) 0.6992(17) 0.0366(15) 0.048(7) Uiso 1 1 d . . .
C35 C 0.335(2) 0.6440(19) -0.0091(16) 0.074(10) Uiso 1 1 d . . .
C36 C 0.3898(17) 0.588(2) 0.0002(14) 0.070(8) Uiso 1 1 d . . .
C37 C 0.4173(14) 0.5525(14) 0.0616(13) 0.040(7) Uiso 1 1 d . . .
C38 C 0.4829(18) 0.4809(18) 0.0788(15) 0.068(9) Uiso 1 1 d . . .
C39 C 0.5082(19) 0.428(2) 0.0180(16) 0.085(10) Uiso 1 1 d . . .
C40 C 0.4348(18) 0.3979(17) -0.0136(14) 0.062(8) Uiso 1 1 d . . .
C41 C 0.4304(19) 0.5157(19) -0.0420(16) 0.078(9) Uiso 1 1 d . . .
C42 C 0.522(2) 0.511(2) -0.0345(18) 0.088(10) Uiso 1 1 d . . .
C43 C 0.5575(17) 0.4661(18) -0.0829(14) 0.062(8) Uiso 1 1 d . . .
C44 C 0.5581(16) 0.6081(17) -0.0135(13) 0.064(8) Uiso 1 1 d . . .
C45 C 0.1892(15) 0.2514(17) 0.2152(13) 0.049(7) Uiso 1 1 d . . .
C46 C 0.2176(19) 0.1483(18) 0.2193(15) 0.070(9) Uiso 1 1 d . . .
C47 C 0.2871(18) 0.1397(17) 0.2763(15) 0.070(9) Uiso 1 1 d . . .
C48 C 0.2834(16) 0.2373(17) 0.3112(13) 0.058(8) Uiso 1 1 d . . .
C49 C 0.2248(18) 0.2932(16) 0.2703(15) 0.064(9) Uiso 1 1 d . . .
C50 C 0.1263(16) 0.2851(16) 0.1726(14) 0.053(8) Uiso 1 1 d . . .
C51 C 0.1088(16) 0.2512(17) 0.1132(14) 0.060(8) Uiso 1 1 d . . .
C52 C 0.0462(15) 0.2863(15) 0.0719(13) 0.049(7) Uiso 1 1 d . . .
C53 C -0.0028(19) 0.353(2) 0.0960(16) 0.082(10) Uiso 1 1 d . . .
C54 C 0.0237(16) 0.3798(16) 0.1623(14) 0.048(7) Uiso 1 1 d . . .
C55 C -0.034(2) 0.4459(17) 0.1942(17) 0.069(8) Uiso 1 1 d . . .
C56 C -0.0823(16) 0.5235(16) 0.1491(14) 0.053(7) Uiso 1 1 d . . .
C57 C -0.1247(14) 0.5803(17) 0.1832(12) 0.047(6) Uiso 1 1 d . . .
C58 C -0.1313(18) 0.580(2) 0.2519(16) 0.084(9) Uiso 1 1 d . . .
C59 C -0.0891(16) 0.5007(17) 0.2824(14) 0.053(8) Uiso 1 1 d . . .
C60 C -0.0908(16) 0.4896(16) 0.3450(14) 0.054(8) Uiso 1 1 d . . .
C61 C -0.1510(16) 0.5618(17) 0.3732(13) 0.057(8) Uiso 1 1 d . . .
C62 C -0.1207(19) 0.6629(18) 0.3477(16) 0.069(9) Uiso 1 1 d . . .
C63 C -0.1770(16) 0.6408(15) 0.2880(14) 0.052(7) Uiso 1 1 d . . .
C64 C -0.2200(19) 0.575(2) 0.3321(15) 0.085(9) Uiso 1 1 d . . .
C65 C -0.284(2) 0.612(2) 0.3667(18) 0.106(11) Uiso 1 1 d . . .
C66 C -0.2624(18) 0.4721(19) 0.2945(15) 0.074(9) Uiso 1 1 d . . .
C67 C 0.4028(17) 0.325(2) 0.2208(14) 0.074(8) Uiso 1 1 d . . .
C68 C 0.4103(16) 0.2280(17) 0.1913(14) 0.056(8) Uiso 1 1 d . . .
C69 C 0.353(2) 0.227(2) 0.1403(17) 0.079(10) Uiso 1 1 d . . .
C70 C 0.3044(16) 0.325(2) 0.1317(13) 0.059(8) Uiso 1 1 d . . .
C71 C 0.3437(19) 0.3838(19) 0.1818(16) 0.068(9) Uiso 1 1 d . . .
C72 C 0.4562(19) 0.364(2) 0.2750(16) 0.074(10) Uiso 1 1 d . . .
C73 C 0.477(2) 0.290(2) 0.318(2) 0.104(13) Uiso 1 1 d . . .
C74 C 0.5223(18) 0.317(2) 0.3756(15) 0.079(10) Uiso 1 1 d . . .
C75 C 0.5379(17) 0.4166(17) 0.3901(14) 0.060(8) Uiso 1 1 d . . .
C76 C 0.5025(14) 0.4809(14) 0.3359(12) 0.034(6) Uiso 1 1 d . . .
C77 C 0.5160(14) 0.5953(17) 0.3500(13) 0.055(7) Uiso 1 1 d . . .
C78 C 0.5281(19) 0.6330(19) 0.4145(17) 0.080(10) Uiso 1 1 d . . .
C79 C 0.5376(17) 0.7475(18) 0.4246(15) 0.067(8) Uiso 1 1 d . . .
C80 C 0.5328(15) 0.7948(15) 0.3632(13) 0.046(7) Uiso 1 1 d . . .
C81 C 0.5118(16) 0.7452(18) 0.3030(15) 0.063(8) Uiso 1 1 d . . .
C82 C 0.5067(15) 0.8126(16) 0.2444(13) 0.055(8) Uiso 1 1 d . . .
C83 C 0.5182(18) 0.9194(18) 0.2685(15) 0.056(8) Uiso 1 1 d . . .
C84 C 0.472(2) 0.947(2) 0.3189(18) 0.094(11) Uiso 1 1 d . . .
C85 C 0.5331(19) 0.9163(18) 0.3688(15) 0.069(9) Uiso 1 1 d . . .
C86 C 0.584(2) 0.934(2) 0.319(2) 0.112(13) Uiso 1 1 d D . .
C87 C 0.664(2) 0.888(2) 0.3143(19) 0.103(12) Uiso 1 1 d D . .
C88 C 0.616(2) 1.061(2) 0.3320(17) 0.099(11) Uiso 1 1 d . . .
Ag1 Ag 0.03666(13) 0.33422(12) 0.30368(11) 0.0550(7) Uani 1 1 d . . .
Ag2 Ag 0.44132(14) 0.58139(12) 0.21226(11) 0.0583(7) Uani 1 1 d . . .
O7 O 0.3134(13) 0.0296(12) 0.4970(11) 0.085(6) Uiso 1 1 d . . .
O6 O 0.3943(15) 0.1078(17) 0.4220(12) 0.133(9) Uiso 1 1 d . . .
O8 O 0.4150(16) -0.0642(15) 0.4714(12) 0.120(8) Uiso 1 1 d . . .
O5 O 0.3108(12) -0.0338(12) 0.3888(10) 0.070(6) Uiso 1 1 d . . .
O2 O 0.265(2) 0.012(2) 0.001(2) 0.212(16) Uiso 1 1 d . . .
O3 O 0.1364(16) 0.093(2) -0.0080(13) 0.154(10) Uiso 1 1 d . . .
O1 O 0.143(2) -0.066(2) 0.0223(18) 0.187(14) Uiso 1 1 d . . .
O4 O 0.2129(16) 0.0307(16) 0.0847(15) 0.129(9) Uiso 1 1 d . . .
Fe1 Fe 0.2196(2) 0.6143(2) 0.3675(2) 0.0526(12) Uani 1 1 d . . .
Fe2 Fe 0.3015(3) 0.2578(2) 0.2158(2) 0.0593(13) Uani 1 1 d . . .
N1 N 0.1257(14) 0.3427(19) 0.3902(12) 0.081(8) Uiso 1 1 d . . .
N2 N 0.0634(12) 0.1852(12) 0.3367(10) 0.049(6) Uiso 1 1 d . . .
N3 N 0.3226(12) 0.6854(12) 0.2108(10) 0.042(5) Uiso 1 1 d . . .
N4 N 0.3985(12) 0.6080(13) 0.1136(10) 0.052(6) Uiso 1 1 d . . .
N5 N 0.0763(12) 0.3454(14) 0.1958(9) 0.048(5) Uiso 1 1 d . . .
N6 N -0.0467(12) 0.4402(12) 0.2487(11) 0.044(5) Uiso 1 1 d . . .
N7 N 0.4649(12) 0.4586(12) 0.2815(10) 0.040(5) Uiso 1 1 d . . .
N8 N 0.5079(12) 0.6423(12) 0.2968(11) 0.049(6) Uiso 1 1 d . . .
Cl2 Cl 0.3598(6) 0.0094(6) 0.4449(5) 0.101(3) Uiso 1 1 d . . .
Cl1 Cl 0.1873(7) 0.0144(7) 0.0216(5) 0.096(3) Uiso 1 1 d . . .

loop_
_atom_site_aniso_label
_atom_site_aniso_U_11
_atom_site_aniso_U_22
_atom_site_aniso_U_33
_atom_site_aniso_U_23
_atom_site_aniso_U_13
_atom_site_aniso_U_12
Ag1 0.0708(18) 0.0415(11) 0.0527(17) 0.0039(12) 0.0069(13) 0.0088(12)
Ag2 0.0686(18) 0.0535(13) 0.0529(18) 0.0008(11) 0.0070(14) 0.0079(12)
Fe1 0.062(3) 0.038(2) 0.059(3) -0.0036(17) 0.013(2) -0.0039(18)
Fe2 0.079(4) 0.049(2) 0.049(3) -0.0003(19) 0.003(3) 0.001(2)

loop_
_atom_type_symbol
_atom_type_description
_atom_type_scat_dispersion_real
_atom_type_scat_dispersion_imag
_atom_type_scat_source
C C 0.0033 0.0016 'International Tables Vol C Tables 4.2.6.8 and 6.1.1.4'
H H 0.0000 0.0000 'International Tables Vol C Tables 4.2.6.8 and 6.1.1.4'
Ag Ag -0.8971 1.1015 'International Tables Vol C Tables 4.2.6.8 and 6.1.1.4'
O O 0.0106 0.0060 'International Tables Vol C Tables 4.2.6.8 and 6.1.1.4'
Fe Fe 0.3463 0.8444 'International Tables Vol C Tables 4.2.6.8 and 6.1.1.4'
N N 0.0061 0.0033 'International Tables Vol C Tables 4.2.6.8 and 6.1.1.4'
Cl Cl 0.1484 0.1585 'International Tables Vol C Tables 4.2.6.8 and 6.1.1.4'

loop_
_geom_angle_atom_site_label_1
_geom_angle_atom_site_label_2
_geom_angle_atom_site_label_3
_geom_angle
_geom_angle_site_symmetry_1
_geom_angle_site_symmetry_3
_geom_angle_publ_flag
C5 C1 C2 113(2) . . ?
C5 C1 C6 127(3) . . ?
C2 C1 C6 120(3) . . ?
C5 C1 Fe1 73.6(17) . . ?
C2 C1 Fe1 72.7(16) . . ?
C6 C1 Fe1 123(2) . . ?
C3 C2 C1 102(3) . . ?
C3 C2 Fe1 71.4(17) . . ?
C1 C2 Fe1 64.8(16) . . ?
C2 C3 C4 113(2) . . ?
C2 C3 Fe1 69.7(15) . . ?
C4 C3 Fe1 66.7(16) . . ?
C5 C4 C3 99(2) . . ?
C5 C4 Fe1 68.9(16) . . ?
C3 C4 Fe1 69.6(17) . . ?
C1 C5 C4 111(2) . . ?
C1 C5 Fe1 67.2(17) . . ?
C4 C5 Fe1 69.5(16) . . ?
C7 C6 N1 132(3) . . ?
C7 C6 C1 114(3) . . ?
N1 C6 C1 114(3) . . ?
C6 C7 C8 119(3) . . ?
C9 C8 C7 104(3) . . ?
C10 C9 C8 129(3) . . ?
C9 C10 N1 125(3) . . ?
C9 C10 C11 121(3) . . ?
N1 C10 C11 112(3) . . ?
C12 C11 N2 129(3) . . ?
C12 C11 C10 121(3) . . ?
N2 C11 C10 106(3) . . ?
C11 C12 C13 108(3) . . ?
C14 C13 C12 128(4) . . ?
C13 C14 C15 120(3) . . ?
C13 C14 C19 130(3) . . ?
C15 C14 C19 108(2) . . ?
N2 C15 C16 119(2) . . ?
N2 C15 C14 118(2) . . ?
C16 C15 C14 123(2) . . ?
C15 C16 C17 113(2) . . ?
C18 C17 C20 79(2) . . ?
C18 C17 C16 103(2) . . ?
C20 C17 C16 99(2) . . ?
C17 C18 C19 94(2) . . ?
C20 C19 C18 87(3) . . ?
C20 C19 C14 103(3) . . ?
C18 C19 C14 110(2) . . ?
C19 C20 C21 130(3) . . ?
C19 C20 C17 95(3) . . ?
C21 C20 C17 116(3) . . ?
C19 C20 C22 110(2) . . ?
C21 C20 C22 104(2) . . ?
C17 C20 C22 96(2) . . ?
C28 C23 C24 124(2) . . ?
C28 C23 C27 126(3) . . ?
C24 C23 C27 109(2) . . ?
C28 C23 Fe1 128(2) . . ?
C24 C23 Fe1 74.2(17) . . ?
C27 C23 Fe1 67.4(14) . . ?
C23 C24 C25 98(2) . . ?
C23 C24 Fe1 66.8(16) . . ?
C25 C24 Fe1 57.4(14) . . ?
C26 C25 C24 113(3) . . ?
C25 C26 C27 106(3) . . ?
C25 C26 Fe1 60.7(18) . . ?
C27 C26 Fe1 67.1(17) . . ?
C26 C27 C23 109(2) . . ?
C26 C27 Fe1 74.3(18) . . ?
C23 C27 Fe1 71.1(15) . . ?
N3 C28 C23 124(3) . . ?
N3 C28 C29 118(3) . . ?
C23 C28 C29 117(3) . . ?
C30 C29 C28 114(3) . . ?
C29 C30 C31 123(2) . . ?
C32 C31 C30 112(2) . . ?
N3 C32 C31 126(2) . . ?
N3 C32 C33 121(2) . . ?
C31 C32 C33 113(2) . . ?
C34 C33 N4 121(3) . . ?
C34 C33 C32 126(3) . . ?
N4 C33 C32 112(3) . . ?
C35 C34 C33 116(3) . . ?
C36 C35 C34 124(3) . . ?
C35 C36 C37 123(3) . . ?
C35 C36 C41 134(3) . . ?
C37 C36 C41 101(2) . . ?
N4 C37 C36 117(2) . . ?
N4 C37 C38 113(2) . . ?
C36 C37 C38 127(3) . . ?
C37 C38 C39 111(2) . . ?
C40 C39 C38 101(3) . . ?
C40 C39 C42 94(3) . . ?
C38 C39 C42 109(2) . . ?
C39 C40 C41 85(2) . . ?
C36 C41 C42 119(3) . . ?
C36 C41 C40 113(3) . . ?
C42 C41 C40 85(2) . . ?
C43 C42 C44 113(3) . . ?
C43 C42 C41 118(3) . . ?
C44 C42 C41 112(2) . . ?
C43 C42 C39 109(2) . . ?
C44 C42 C39 119(3) . . ?
C41 C42 C39 82(2) . . ?
C49 C45 C50 131(2) . . ?
C49 C45 C46 102(2) . . ?
C50 C45 C46 125(2) . . ?
C49 C45 Fe2 67.6(17) . . ?
C50 C45 Fe2 134(2) . . ?
C46 C45 Fe2 73.0(16) . . ?
C45 C46 C47 109(2) . . ?
C48 C47 C46 104(2) . . ?
C48 C47 Fe2 70.0(14) . . ?
C46 C47 Fe2 67.5(15) . . ?
C49 C48 C47 103(2) . . ?
C49 C48 Fe2 62.4(16) . . ?
C47 C48 Fe2 67.7(16) . . ?
C45 C49 C48 121(2) . . ?
C45 C49 Fe2 70.9(17) . . ?
C48 C49 Fe2 75.0(17) . . ?
N5 C50 C51 118(3) . . ?
N5 C50 C45 117(3) . . ?
C51 C50 C45 125(3) . . ?
C50 C51 C52 124(3) . . ?
C53 C52 C51 117(3) . . ?
C52 C53 C54 112(3) . . ?
N5 C54 C53 128(3) . . ?
N5 C54 C55 117(3) . . ?
C53 C54 C55 114(3) . . ?
N6 C55 C54 125(3) . . ?
N6 C55 C56 119(3) . . ?
C54 C55 C56 116(3) . . ?
C57 C56 C55 110(3) . . ?
C56 C57 C58 130(3) . . ?
C59 C58 C63 119(3) . . ?
C59 C58 C57 111(3) . . ?
C63 C58 C57 130(3) . . ?
C60 C59 N6 122(3) . . ?
C60 C59 C58 118(3) . . ?
N6 C59 C58 120(3) . . ?
C59 C60 C61 113(2) . . ?
C64 C61 C62 89(2) . . ?
C64 C61 C60 113(2) . . ?
C62 C61 C60 97(2) . . ?
C63 C62 C61 85(2) . . ?
C58 C63 C64 110(2) . . ?
C58 C63 C62 102(2) . . ?
C64 C63 C62 86(2) . . ?
C61 C64 C65 112(3) . . ?
C61 C64 C63 90(2) . . ?
C65 C64 C63 124(3) . . ?
C61 C64 C66 119(2) . . ?
C65 C64 C66 101(3) . . ?
C63 C64 C66 113(2) . . ?
C68 C67 C71 109(3) . . ?
C68 C67 C72 125(3) . . ?
C71 C67 C72 126(3) . . ?
C68 C67 Fe2 72.4(16) . . ?
C71 C67 Fe2 69.1(17) . . ?
C72 C67 Fe2 133(2) . . ?
C69 C68 C67 105(2) . . ?
C69 C68 Fe2 66.1(19) . . ?
C67 C68 Fe2 65.8(15) . . ?
C68 C69 C70 115(2) . . ?
C68 C69 Fe2 74(2) . . ?
C70 C69 Fe2 67.9(15) . . ?
C71 C70 C69 99(2) . . ?
C71 C70 Fe2 69.1(17) . . ?
C69 C70 Fe2 65.5(16) . . ?
C70 C71 C67 112(2) . . ?
C70 C71 Fe2 69.1(16) . . ?
C67 C71 Fe2 67.2(16) . . ?
N7 C72 C73 129(3) . . ?
N7 C72 C67 119(3) . . ?
C73 C72 C67 111(3) . . ?
C72 C73 C74 118(3) . . ?
C75 C74 C73 121(3) . . ?
C74 C75 C76 109(2) . . ?
N7 C76 C75 132(2) . . ?
N7 C76 C77 116.4(19) . . ?
C75 C76 C77 112(2) . . ?
N8 C77 C78 130(2) . . ?
N8 C77 C76 108(2) . . ?
C78 C77 C76 121(2) . . ?
C77 C78 C79 118(2) . . ?
C80 C79 C78 108(2) . . ?
C79 C80 C81 125(2) . . ?
C79 C80 C85 112(2) . . ?
C81 C80 C85 121(2) . . ?
N8 C81 C80 123(2) . . ?
N8 C81 C82 121(2) . . ?
C80 C81 C82 116(2) . . ?
C83 C82 C81 107(2) . . ?
C84 C83 C86 84(3) . . ?
C84 C83 C82 115(2) . . ?
C86 C83 C82 115(2) . . ?
C83 C84 C85 92(3) . . ?
C84 C85 C86 83(3) . . ?
C84 C85 C80 103(2) . . ?
C86 C85 C80 96(2) . . ?
C85 C86 C83 90(3) . . ?
C85 C86 C87 127(3) . . ?
C83 C86 C87 123(3) . . ?
C85 C86 C88 104(2) . . ?
C83 C86 C88 116(3) . . ?
C87 C86 C88 97(2) . . ?
N2 Ag1 N6 148.7(7) . . ?
N2 Ag1 N1 71.2(9) . . ?
N6 Ag1 N1 136.8(8) . . ?
N2 Ag1 N5 106.5(7) . . ?
N6 Ag1 N5 73.6(7) . . ?
N1 Ag1 N5 120.4(8) . . ?
N4 Ag2 N8 145.6(7) . . ?
N4 Ag2 N7 141.3(7) . . ?
N8 Ag2 N7 71.9(7) . . ?
N4 Ag2 N3 72.5(7) . . ?
N8 Ag2 N3 99.8(7) . . ?
N7 Ag2 N3 121.1(7) . . ?
C1 Fe1 C5 39.2(10) . . ?
C1 Fe1 C4 70.2(12) . . ?
C5 Fe1 C4 41.6(9) . . ?
C1 Fe1 C27 123.2(10) . . ?
C5 Fe1 C27 108.5(10) . . ?
C4 Fe1 C27 120.0(13) . . ?
C1 Fe1 C2 42.5(10) . . ?
C5 Fe1 C2 69.5(11) . . ?
C4 Fe1 C2 72.9(12) . . ?
C27 Fe1 C2 159.5(10) . . ?
C1 Fe1 C3 66.3(10) . . ?
C5 Fe1 C3 67.0(9) . . ?
C4 Fe1 C3 43.7(11) . . ?
C27 Fe1 C3 160.5(11) . . ?
C2 Fe1 C3 38.9(9) . . ?
C1 Fe1 C23 160.6(11) . . ?
C5 Fe1 C23 125.7(11) . . ?
C4 Fe1 C23 105.4(12) . . ?
C27 Fe1 C23 41.5(9) . . ?
C2 Fe1 C23 155.9(9) . . ?
C3 Fe1 C23 124.4(9) . . ?
C1 Fe1 C26 109.2(11) . . ?
C5 Fe1 C26 122.8(9) . . ?
C4 Fe1 C26 155.5(12) . . ?
C27 Fe1 C26 38.6(10) . . ?
C2 Fe1 C26 124.2(12) . . ?
C3 Fe1 C26 159.9(12) . . ?
C23 Fe1 C26 66.5(11) . . ?
C1 Fe1 C24 158.9(13) . . ?
C5 Fe1 C24 160.5(11) . . ?
C4 Fe1 C24 122.1(11) . . ?
C27 Fe1 C24 67.9(11) . . ?
C2 Fe1 C24 120.8(11) . . ?
C3 Fe1 C24 109.5(10) . . ?
C23 Fe1 C24 39.0(10) . . ?
C26 Fe1 C24 67.2(11) . . ?
C49 Fe2 C45 41.5(11) . . ?
C49 Fe2 C69 162.6(14) . . ?
C45 Fe2 C69 122.4(13) . . ?
C49 Fe2 C67 122.5(12) . . ?
C45 Fe2 C67 155.4(11) . . ?
C69 Fe2 C67 69.4(13) . . ?
C49 Fe2 C70 120.7(11) . . ?
C45 Fe2 C70 97.9(11) . . ?
C69 Fe2 C70 46.6(12) . . ?
C67 Fe2 C70 74.5(12) . . ?
C49 Fe2 C71 108.6(11) . . ?
C45 Fe2 C71 116.2(11) . . ?
C69 Fe2 C71 70.4(12) . . ?
C67 Fe2 C71 43.6(12) . . ?
C70 Fe2 C71 41.8(11) . . ?
C49 Fe2 C68 157.1(13) . . ?
C45 Fe2 C68 159.8(10) . . ?
C69 Fe2 C68 40.1(12) . . ?
C67 Fe2 C68 41.8(10) . . ?
C70 Fe2 C68 75.5(11) . . ?
C71 Fe2 C68 71.7(11) . . ?
C49 Fe2 C47 71.0(11) . . ?
C45 Fe2 C47 77.3(11) . . ?
C69 Fe2 C47 116.2(12) . . ?
C67 Fe2 C47 118.8(13) . . ?
C70 Fe2 C47 156.0(11) . . ?
C71 Fe2 C47 160.0(13) . . ?
C68 Fe2 C47 100.8(11) . . ?
C49 Fe2 C48 42.6(11) . . ?
C45 Fe2 C48 75.1(11) . . ?
C69 Fe2 C48 152.6(12) . . ?
C67 Fe2 C48 103.7(11) . . ?
C70 Fe2 C48 159.5(10) . . ?
C71 Fe2 C48 123.8(11) . . ?
C68 Fe2 C48 117.3(11) . . ?
C47 Fe2 C48 42.3(9) . . ?
C10 N1 C6 110(3) . . ?
C10 N1 Ag1 117(2) . . ?
C6 N1 Ag1 130(2) . . ?
C15 N2 C11 113(2) . . ?
C15 N2 Ag1 119.5(18) . . ?
C11 N2 Ag1 121.8(17) . . ?
C28 N3 C32 126(2) . . ?
C28 N3 Ag2 122(2) . . ?
C32 N3 Ag2 104.3(15) . . ?
C37 N4 C33 115(2) . . ?
C37 N4 Ag2 125.9(16) . . ?
C33 N4 Ag2 118.8(18) . . ?
C54 N5 C50 121(3) . . ?
C54 N5 Ag1 107.4(19) . . ?
C50 N5 Ag1 125.0(17) . . ?
C55 N6 C59 130(2) . . ?
C55 N6 Ag1 111(2) . . ?
C59 N6 Ag1 117.6(19) . . ?
C72 N7 C76 111(2) . . ?
C72 N7 Ag2 130.8(19) . . ?
C76 N7 Ag2 117.2(14) . . ?
C77 N8 C81 114(2) . . ?
C77 N8 Ag2 122.3(16) . . ?
C81 N8 Ag2 117.7(17) . . ?
O8 Cl2 O7 103.6(15) . . ?
O8 Cl2 O5 110.1(13) . . ?
O7 Cl2 O5 110.5(14) . . ?
O8 Cl2 O6 115.6(16) . . ?
O7 Cl2 O6 110.4(13) . . ?
O5 Cl2 O6 106.7(14) . . ?
O1 Cl1 O4 104(2) . . ?
O1 Cl1 O2 123(2) . . ?
O4 Cl1 O2 95(2) . . ?
O1 Cl1 O3 105(2) . . ?
O4 Cl1 O3 114.6(16) . . ?
O2 Cl1 O3 115.2(19) . . ?

loop_
_geom_bond_atom_site_label_1
_geom_bond_atom_site_label_2
_geom_bond_distance
_geom_bond_site_symmetry_2
_geom_bond_publ_flag
C1 C5 1.36(4) . ?
C1 C2 1.48(3) . ?
C1 C6 1.63(4) . ?
C1 Fe1 1.98(3) . ?
C2 C3 1.40(3) . ?
C2 Fe1 2.09(3) . ?
C3 C4 1.56(4) . ?
C3 Fe1 2.11(3) . ?
C4 C5 1.47(3) . ?
C4 Fe1 2.07(3) . ?
C5 Fe1 2.06(2) . ?
C6 C7 1.23(4) . ?
C6 N1 1.41(3) . ?
C7 C8 1.63(4) . ?
C8 C9 1.44(4) . ?
C9 C10 1.31(4) . ?
C10 N1 1.37(3) . ?
C10 C11 1.55(4) . ?
C11 C12 1.33(4) . ?
C11 N2 1.47(4) . ?
C12 C13 1.53(4) . ?
C13 C14 1.15(5) . ?
C14 C15 1.53(3) . ?
C14 C19 1.66(4) . ?
C15 N2 1.41(3) . ?
C15 C16 1.49(4) . ?
C16 C17 1.71(4) . ?
C17 C18 1.47(4) . ?
C17 C20 1.65(4) . ?
C18 C19 1.57(4) . ?
C19 C20 1.33(4) . ?
C20 C21 1.56(5) . ?
C20 C22 1.71(4) . ?
C23 C28 1.37(4) . ?
C23 C24 1.46(4) . ?
C23 C27 1.49(3) . ?
C23 Fe1 2.13(3) . ?
C24 C25 1.57(4) . ?
C24 Fe1 2.23(3) . ?
C25 C26 1.34(3) . ?
C26 C27 1.41(4) . ?
C26 Fe1 2.17(3) . ?
C27 Fe1 2.08(3) . ?
C28 N3 1.27(3) . ?
C28 C29 1.57(4) . ?
C29 C30 1.44(4) . ?
C30 C31 1.48(4) . ?
C31 C32 1.42(3) . ?
C32 N3 1.32(3) . ?
C32 C33 1.49(4) . ?
C33 C34 1.42(4) . ?
C33 N4 1.46(4) . ?
C34 C35 1.37(4) . ?
C35 C36 1.23(4) . ?
C36 C37 1.43(3) . ?
C36 C41 1.56(4) . ?
C37 N4 1.41(3) . ?
C37 C38 1.53(4) . ?
C38 C39 1.60(4) . ?
C39 C40 1.46(4) . ?
C39 C42 1.63(4) . ?
C40 C41 1.70(3) . ?
C41 C42 1.62(4) . ?
C42 C43 1.40(4) . ?
C42 C44 1.51(4) . ?
C45 C49 1.40(4) . ?
C45 C50 1.43(4) . ?
C45 C46 1.48(3) . ?
C45 Fe2 1.99(3) . ?
C46 C47 1.64(4) . ?
C47 C48 1.52(3) . ?
C47 Fe2 2.09(3) . ?
C48 C49 1.49(4) . ?
C48 Fe2 2.12(3) . ?
C49 Fe2 1.95(3) . ?
C50 N5 1.34(3) . ?
C50 C51 1.36(3) . ?
C51 C52 1.42(3) . ?
C52 C53 1.39(3) . ?
C53 C54 1.49(4) . ?
C54 N5 1.21(3) . ?
C54 C55 1.58(4) . ?
C55 N6 1.22(3) . ?
C55 C56 1.60(4) . ?
C56 C57 1.35(3) . ?
C57 C58 1.49(4) . ?
C58 C59 1.42(4) . ?
C58 C63 1.44(4) . ?
C59 C60 1.35(4) . ?
C59 N6 1.37(3) . ?
C60 C61 1.61(4) . ?
C61 C64 1.44(4) . ?
C61 C62 1.59(3) . ?
C62 C63 1.56(4) . ?
C63 C64 1.56(4) . ?
C64 C65 1.50(4) . ?
C64 C66 1.74(4) . ?
C67 C68 1.46(3) . ?
C67 C71 1.50(4) . ?
C67 C72 1.51(4) . ?
C67 Fe2 2.00(3) . ?
C68 C69 1.40(4) . ?
C68 Fe2 2.09(3) . ?
C69 C70 1.59(4) . ?
C69 Fe2 1.99(3) . ?
C70 C71 1.45(4) . ?
C70 Fe2 2.03(3) . ?
C71 Fe2 2.03(3) . ?
C72 N7 1.30(3) . ?
C72 C73 1.38(4) . ?
C73 C74 1.45(4) . ?
C74 C75 1.40(3) . ?
C75 C76 1.53(3) . ?
C76 N7 1.31(3) . ?
C76 C77 1.59(3) . ?
C77 N8 1.30(3) . ?
C77 C78 1.47(4) . ?
C78 C79 1.57(3) . ?
C79 C80 1.46(4) . ?
C80 C81 1.47(4) . ?
C80 C85 1.65(3) . ?
C81 N8 1.40(3) . ?
C81 C82 1.55(4) . ?
C82 C83 1.54(3) . ?
C83 C84 1.47(4) . ?
C83 C86 1.51(5) . ?
C84 C85 1.49(4) . ?
C85 C86 1.50(5) . ?
C86 C87 1.55(3) . ?
C86 C88 1.83(4) . ?
Ag1 N2 2.172(18) . ?
Ag1 N6 2.29(2) . ?
Ag1 N1 2.30(3) . ?
Ag1 N5 2.50(2) . ?
Ag2 N4 2.20(2) . ?
Ag2 N8 2.21(2) . ?
Ag2 N7 2.237(18) . ?
Ag2 N3 2.53(2) . ?
O7 Cl2 1.48(2) . ?
O6 Cl2 1.57(2) . ?
O8 Cl2 1.47(2) . ?
O5 Cl2 1.52(2) . ?
O2 Cl1 1.49(4) . ?
O3 Cl1 1.49(3) . ?
O1 Cl1 1.35(3) . ?
O4 Cl1 1.40(3) . ?

loop_
_geom_torsion_atom_site_label_1
_geom_torsion_atom_site_label_2
_geom_torsion_atom_site_label_3
_geom_torsion_atom_site_label_4
_geom_torsion
_geom_torsion_site_symmetry_1
_geom_torsion_site_symmetry_2
_geom_torsion_site_symmetry_3
_geom_torsion_site_symmetry_4
_geom_torsion_publ_flag
C5 C1 C2 C3 -1(3) . . . . ?
C6 C1 C2 C3 -179(3) . . . . ?
Fe1 C1 C2 C3 62.5(19) . . . . ?
C5 C1 C2 Fe1 -63(2) . . . . ?
C6 C1 C2 Fe1 119(3) . . . . ?
C1 C2 C3 C4 -6(3) . . . . ?
Fe1 C2 C3 C4 52(2) . . . . ?
C1 C2 C3 Fe1 -57.9(18) . . . . ?
C2 C3 C4 C5 10(3) . . . . ?
Fe1 C3 C4 C5 63.3(18) . . . . ?
C2 C3 C4 Fe1 -53(2) . . . . ?
C2 C1 C5 C4 7(4) . . . . ?
C6 C1 C5 C4 -175(3) . . . . ?
Fe1 C1 C5 C4 -55(2) . . . . ?
C2 C1 C5 Fe1 63(2) . . . . ?
C6 C1 C5 Fe1 -119(3) . . . . ?
C3 C4 C5 C1 -10(3) . . . . ?
Fe1 C4 C5 C1 54(2) . . . . ?
C3 C4 C5 Fe1 -63.8(18) . . . . ?
C5 C1 C6 C7 159(4) . . . . ?
C2 C1 C6 C7 -23(5) . . . . ?
Fe1 C1 C6 C7 65(4) . . . . ?
C5 C1 C6 N1 -17(4) . . . . ?
C2 C1 C6 N1 161(3) . . . . ?
Fe1 C1 C6 N1 -111(3) . . . . ?
N1 C6 C7 C8 3(6) . . . . ?
C1 C6 C7 C8 -173(2) . . . . ?
C6 C7 C8 C9 -7(4) . . . . ?
C7 C8 C9 C10 7(5) . . . . ?
C8 C9 C10 N1 -2(6) . . . . ?
C8 C9 C10 C11 163(3) . . . . ?
C9 C10 C11 C12 0(5) . . . . ?
N1 C10 C11 C12 166(3) . . . . ?
C9 C10 C11 N2 157(3) . . . . ?
N1 C10 C11 N2 -37(3) . . . . ?
N2 C11 C12 C13 24(5) . . . . ?
C10 C11 C12 C13 176(3) . . . . ?
C11 C12 C13 C14 -22(6) . . . . ?
C12 C13 C14 C15 15(7) . . . . ?
C12 C13 C14 C19 -180(3) . . . . ?
C13 C14 C15 N2 -9(5) . . . . ?
C19 C14 C15 N2 -176(2) . . . . ?
C13 C14 C15 C16 175(4) . . . . ?
C19 C14 C15 C16 7(4) . . . . ?
N2 C15 C16 C17 178(2) . . . . ?
C14 C15 C16 C17 -5(4) . . . . ?
C15 C16 C17 C18 -43(3) . . . . ?
C15 C16 C17 C20 38(3) . . . . ?
C20 C17 C18 C19 -15(2) . . . . ?
C16 C17 C18 C19 82(2) . . . . ?
C17 C18 C19 C20 19(2) . . . . ?
C17 C18 C19 C14 -84(3) . . . . ?
C13 C14 C19 C20 140(5) . . . . ?
C15 C14 C19 C20 -54(3) . . . . ?
C13 C14 C19 C18 -129(5) . . . . ?
C15 C14 C19 C18 37(3) . . . . ?
C18 C19 C20 C21 -148(3) . . . . ?
C14 C19 C20 C21 -38(4) . . . . ?
C18 C19 C20 C17 -17(2) . . . . ?
C14 C19 C20 C17 93(2) . . . . ?
C18 C19 C20 C22 82(2) . . . . ?
C14 C19 C20 C22 -169(2) . . . . ?
C18 C17 C20 C19 18(2) . . . . ?
C16 C17 C20 C19 -84(3) . . . . ?
C18 C17 C20 C21 158(3) . . . . ?
C16 C17 C20 C21 56(3) . . . . ?
C18 C17 C20 C22 -92(2) . . . . ?
C16 C17 C20 C22 166(2) . . . . ?
C28 C23 C24 C25 174(3) . . . . ?
C27 C23 C24 C25 -9(3) . . . . ?
Fe1 C23 C24 C25 49.3(17) . . . . ?
C28 C23 C24 Fe1 125(3) . . . . ?
C27 C23 C24 Fe1 -58.4(19) . . . . ?
C23 C24 C25 C26 20(3) . . . . ?
Fe1 C24 C25 C26 76(3) . . . . ?
C24 C25 C26 C27 -22(4) . . . . ?
C24 C25 C26 Fe1 -74(2) . . . . ?
C25 C26 C27 C23 15(4) . . . . ?
Fe1 C26 C27 C23 63.1(19) . . . . ?
C25 C26 C27 Fe1 -48(2) . . . . ?
C28 C23 C27 C26 174(3) . . . . ?
C24 C23 C27 C26 -3(3) . . . . ?
Fe1 C23 C27 C26 -65(2) . . . . ?
C28 C23 C27 Fe1 -121(3) . . . . ?
C24 C23 C27 Fe1 63(2) . . . . ?
C24 C23 C28 N3 148(3) . . . . ?
C27 C23 C28 N3 -28(5) . . . . ?
Fe1 C23 C28 N3 -116(3) . . . . ?
C24 C23 C28 C29 -30(4) . . . . ?
C27 C23 C28 C29 155(3) . . . . ?
Fe1 C23 C28 C29 67(3) . . . . ?
N3 C28 C29 C30 2(4) . . . . ?
C23 C28 C29 C30 -180(3) . . . . ?
C28 C29 C30 C31 0(4) . . . . ?
C29 C30 C31 C32 -3(4) . . . . ?
C30 C31 C32 N3 5(4) . . . . ?
C30 C31 C32 C33 176(2) . . . . ?
N3 C32 C33 C34 151(3) . . . . ?
C31 C32 C33 C34 -20(4) . . . . ?
N3 C32 C33 N4 -33(4) . . . . ?
C31 C32 C33 N4 156(2) . . . . ?
N4 C33 C34 C35 3(4) . . . . ?
C32 C33 C34 C35 178(3) . . . . ?
C33 C34 C35 C36 -8(5) . . . . ?
C34 C35 C36 C37 18(5) . . . . ?
C34 C35 C36 C41 177(3) . . . . ?
C35 C36 C37 N4 -21(4) . . . . ?
C41 C36 C37 N4 173(2) . . . . ?
C35 C36 C37 C38 178(3) . . . . ?
C41 C36 C37 C38 13(4) . . . . ?
N4 C37 C38 C39 -174(2) . . . . ?
C36 C37 C38 C39 -13(4) . . . . ?
C37 C38 C39 C40 -47(3) . . . . ?
C37 C38 C39 C42 51(3) . . . . ?
C38 C39 C40 C41 83(2) . . . . ?
C42 C39 C40 C41 -28(2) . . . . ?
C35 C36 C41 C42 138(4) . . . . ?
C37 C36 C41 C42 -60(3) . . . . ?
C35 C36 C41 C40 -124(4) . . . . ?
C37 C36 C41 C40 38(3) . . . . ?
C39 C40 C41 C36 -92(3) . . . . ?
C39 C40 C41 C42 28(2) . . . . ?
C36 C41 C42 C43 -164(3) . . . . ?
C40 C41 C42 C43 83(3) . . . . ?
C36 C41 C42 C44 -30(4) . . . . ?
C40 C41 C42 C44 -143(3) . . . . ?
C36 C41 C42 C39 89(3) . . . . ?
C40 C41 C42 C39 -25(2) . . . . ?
C40 C39 C42 C43 -88(3) . . . . ?
C38 C39 C42 C43 169(3) . . . . ?
C40 C39 C42 C44 140(3) . . . . ?
C38 C39 C42 C44 38(4) . . . . ?
C40 C39 C42 C41 29(2) . . . . ?
C38 C39 C42 C41 -74(3) . . . . ?
C49 C45 C46 C47 -11(3) . . . . ?
C50 C45 C46 C47 -177(3) . . . . ?
Fe2 C45 C46 C47 51(2) . . . . ?
C45 C46 C47 C48 12(3) . . . . ?
C45 C46 C47 Fe2 -49.6(19) . . . . ?
C46 C47 C48 C49 -7(3) . . . . ?
Fe2 C47 C48 C49 52.8(18) . . . . ?
C46 C47 C48 Fe2 -59.5(18) . . . . ?
C50 C45 C49 C48 172(3) . . . . ?
C46 C45 C49 C48 7(4) . . . . ?
Fe2 C45 C49 C48 -58(3) . . . . ?
C50 C45 C49 Fe2 -130(3) . . . . ?
C46 C45 C49 Fe2 65.6(18) . . . . ?
C47 C48 C49 C45 0(4) . . . . ?
Fe2 C48 C49 C45 56(3) . . . . ?
C47 C48 C49 Fe2 -56.3(18) . . . . ?
C49 C45 C50 N5 -26(4) . . . . ?
C46 C45 C50 N5 136(3) . . . . ?
Fe2 C45 C50 N5 -124(3) . . . . ?
C49 C45 C50 C51 163(3) . . . . ?
C46 C45 C50 C51 -36(4) . . . . ?
Fe2 C45 C50 C51 65(4) . . . . ?
N5 C50 C51 C52 9(4) . . . . ?
C45 C50 C51 C52 -180(2) . . . . ?
C50 C51 C52 C53 -6(4) . . . . ?
C51 C52 C53 C54 3(4) . . . . ?
C52 C53 C54 N5 -6(4) . . . . ?
C52 C53 C54 C55 -174(2) . . . . ?
N5 C54 C55 N6 -26(4) . . . . ?
C53 C54 C55 N6 143(3) . . . . ?
N5 C54 C55 C56 157(2) . . . . ?
C53 C54 C55 C56 -35(3) . . . . ?
N6 C55 C56 C57 7(4) . . . . ?
C54 C55 C56 C57 -175(2) . . . . ?
C55 C56 C57 C58 0(4) . . . . ?
C56 C57 C58 C59 -5(4) . . . . ?
C56 C57 C58 C63 -180(3) . . . . ?
C63 C58 C59 C60 -3(4) . . . . ?
C57 C58 C59 C60 -179(2) . . . . ?
C63 C58 C59 N6 178(3) . . . . ?
C57 C58 C59 N6 3(4) . . . . ?
N6 C59 C60 C61 -174(2) . . . . ?
C58 C59 C60 C61 8(4) . . . . ?
C59 C60 C61 C64 38(3) . . . . ?
C59 C60 C61 C62 -54(3) . . . . ?
C64 C61 C62 C63 -25(2) . . . . ?
C60 C61 C62 C63 89(2) . . . . ?
C59 C58 C63 C64 -43(4) . . . . ?
C57 C58 C63 C64 132(3) . . . . ?
C59 C58 C63 C62 47(3) . . . . ?
C57 C58 C63 C62 -139(3) . . . . ?
C61 C62 C63 C58 -87(2) . . . . ?
C61 C62 C63 C64 23(2) . . . . ?
C62 C61 C64 C65 -102(3) . . . . ?
C60 C61 C64 C65 160(2) . . . . ?
C62 C61 C64 C63 25(2) . . . . ?
C60 C61 C64 C63 -73(2) . . . . ?
C62 C61 C64 C66 141(3) . . . . ?
C60 C61 C64 C66 44(4) . . . . ?
C58 C63 C64 C61 76(3) . . . . ?
C62 C63 C64 C61 -25(2) . . . . ?
C58 C63 C64 C65 -168(3) . . . . ?
C62 C63 C64 C65 91(3) . . . . ?
C58 C63 C64 C66 -46(3) . . . . ?
C62 C63 C64 C66 -147(2) . . . . ?
C71 C67 C68 C69 -5(3) . . . . ?
C72 C67 C68 C69 -175(3) . . . . ?
Fe2 C67 C68 C69 55(2) . . . . ?
C71 C67 C68 Fe2 -60(2) . . . . ?
C72 C67 C68 Fe2 130(3) . . . . ?
C67 C68 C69 C70 1(4) . . . . ?
Fe2 C68 C69 C70 56(2) . . . . ?
C67 C68 C69 Fe2 -54(2) . . . . ?
C68 C69 C70 C71 3(3) . . . . ?
Fe2 C69 C70 C71 61.9(19) . . . . ?
C68 C69 C70 Fe2 -59(2) . . . . ?
C69 C70 C71 C67 -6(3) . . . . ?
Fe2 C70 C71 C67 53(2) . . . . ?
C69 C70 C71 Fe2 -59.2(17) . . . . ?
C68 C67 C71 C70 8(4) . . . . ?
C72 C67 C71 C70 177(3) . . . . ?
Fe2 C67 C71 C70 -54(2) . . . . ?
C68 C67 C71 Fe2 62(2) . . . . ?
C72 C67 C71 Fe2 -128(3) . . . . ?
C68 C67 C72 N7 152(3) . . . . ?
C71 C67 C72 N7 -16(5) . . . . ?
Fe2 C67 C72 N7 -110(3) . . . . ?
C68 C67 C72 C73 -40(4) . . . . ?
C71 C67 C72 C73 152(3) . . . . ?
Fe2 C67 C72 C73 58(4) . . . . ?
N7 C72 C73 C74 -8(6) . . . . ?
C67 C72 C73 C74 -174(3) . . . . ?
C72 C73 C74 C75 6(5) . . . . ?
C73 C74 C75 C76 -2(4) . . . . ?
C74 C75 C76 N7 -2(4) . . . . ?
C74 C75 C76 C77 178(2) . . . . ?
N7 C76 C77 N8 -20(3) . . . . ?
C75 C76 C77 N8 159(2) . . . . ?
N7 C76 C77 C78 155(3) . . . . ?
C75 C76 C77 C78 -26(3) . . . . ?
N8 C77 C78 C79 -4(5) . . . . ?
C76 C77 C78 C79 -177(2) . . . . ?
C77 C78 C79 C80 -1(3) . . . . ?
C78 C79 C80 C81 8(4) . . . . ?
C78 C79 C80 C85 174(2) . . . . ?
C79 C80 C81 N8 -13(4) . . . . ?
C85 C80 C81 N8 -177(2) . . . . ?
C79 C80 C81 C82 177(3) . . . . ?
C85 C80 C81 C82 12(4) . . . . ?
N8 C81 C82 C83 -176(2) . . . . ?
C80 C81 C82 C83 -6(3) . . . . ?
C81 C82 C83 C84 -48(3) . . . . ?
C81 C82 C83 C86 47(3) . . . . ?
C86 C83 C84 C85 -24(2) . . . . ?
C82 C83 C84 C85 91(3) . . . . ?
C83 C84 C85 C86 24(2) . . . . ?
C83 C84 C85 C80 -71(3) . . . . ?
C79 C80 C85 C84 -136(3) . . . . ?
C81 C80 C85 C84 30(4) . . . . ?
C79 C80 C85 C86 139(3) . . . . ?
C81 C80 C85 C86 -54(4) . . . . ?
C84 C85 C86 C83 -23(2) . . . . ?
C80 C85 C86 C83 80(2) . . . . ?
C84 C85 C86 C87 -157(4) . . . . ?
C80 C85 C86 C87 -54(4) . . . . ?
C84 C85 C86 C88 94(3) . . . . ?
C80 C85 C86 C88 -163(2) . . . . ?
C84 C83 C86 C85 23(2) . . . . ?
C82 C83 C86 C85 -91(3) . . . . ?
C84 C83 C86 C87 160(3) . . . . ?
C82 C83 C86 C87 45(4) . . . . ?
C84 C83 C86 C88 -82(3) . . . . ?
C82 C83 C86 C88 163(2) . . . . ?
C2 C1 Fe1 C5 -121(2) . . . . ?
C6 C1 Fe1 C5 124(3) . . . . ?
C5 C1 Fe1 C4 35.2(15) . . . . ?
C2 C1 Fe1 C4 -85.9(18) . . . . ?
C6 C1 Fe1 C4 159(3) . . . . ?
C5 C1 Fe1 C27 -78.3(19) . . . . ?
C2 C1 Fe1 C27 160.5(16) . . . . ?
C6 C1 Fe1 C27 45(3) . . . . ?
C5 C1 Fe1 C2 121(2) . . . . ?
C6 C1 Fe1 C2 -115(3) . . . . ?
C5 C1 Fe1 C3 82.2(17) . . . . ?
C2 C1 Fe1 C3 -38.9(16) . . . . ?
C6 C1 Fe1 C3 -154(3) . . . . ?
C5 C1 Fe1 C23 -45(4) . . . . ?
C2 C1 Fe1 C23 -166(3) . . . . ?
C6 C1 Fe1 C23 78(5) . . . . ?
C5 C1 Fe1 C26 -118.8(16) . . . . ?
C2 C1 Fe1 C26 120.1(17) . . . . ?
C6 C1 Fe1 C26 5(3) . . . . ?
C5 C1 Fe1 C24 165(3) . . . . ?
C2 C1 Fe1 C24 44(4) . . . . ?
C6 C1 Fe1 C24 -71(4) . . . . ?
C4 C5 Fe1 C1 125(2) . . . . ?
C1 C5 Fe1 C4 -125(2) . . . . ?
C1 C5 Fe1 C27 120.2(17) . . . . ?
C4 C5 Fe1 C27 -114.6(18) . . . . ?
C1 C5 Fe1 C2 -38.2(15) . . . . ?
C4 C5 Fe1 C2 87.0(18) . . . . ?
C1 C5 Fe1 C3 -80.1(17) . . . . ?
C4 C5 Fe1 C3 45.1(17) . . . . ?
C1 C5 Fe1 C23 163.1(15) . . . . ?
C4 C5 Fe1 C23 -71.6(19) . . . . ?
C1 C5 Fe1 C26 80(2) . . . . ?
C4 C5 Fe1 C26 -154.7(19) . . . . ?
C1 C5 Fe1 C24 -164(3) . . . . ?
C4 C5 Fe1 C24 -39(4) . . . . ?
C5 C4 Fe1 C1 -33.3(16) . . . . ?
C3 C4 Fe1 C1 75.9(16) . . . . ?
C3 C4 Fe1 C5 109(2) . . . . ?
C5 C4 Fe1 C27 84.4(18) . . . . ?
C3 C4 Fe1 C27 -166.4(13) . . . . ?
C5 C4 Fe1 C2 -78.1(17) . . . . ?
C3 C4 Fe1 C2 31.0(13) . . . . ?
C5 C4 Fe1 C3 -109(2) . . . . ?
C5 C4 Fe1 C23 126.9(16) . . . . ?
C3 C4 Fe1 C23 -123.9(14) . . . . ?
C5 C4 Fe1 C26 60(3) . . . . ?
C3 C4 Fe1 C26 169(2) . . . . ?
C5 C4 Fe1 C24 165.8(16) . . . . ?
C3 C4 Fe1 C24 -85.0(18) . . . . ?
C26 C27 Fe1 C1 -79(2) . . . . ?
C23 C27 Fe1 C1 164.1(16) . . . . ?
C26 C27 Fe1 C5 -119.8(16) . . . . ?
C23 C27 Fe1 C5 123.3(16) . . . . ?
C26 C27 Fe1 C4 -163.9(16) . . . . ?
C23 C27 Fe1 C4 79.2(17) . . . . ?
C26 C27 Fe1 C2 -39(4) . . . . ?
C23 C27 Fe1 C2 -156(3) . . . . ?
C26 C27 Fe1 C3 167(3) . . . . ?
C23 C27 Fe1 C3 50(4) . . . . ?
C26 C27 Fe1 C23 117(2) . . . . ?
C23 C27 Fe1 C26 -117(2) . . . . ?
C26 C27 Fe1 C24 80.7(18) . . . . ?
C23 C27 Fe1 C24 -36.2(15) . . . . ?
C3 C2 Fe1 C1 -114(2) . . . . ?
C3 C2 Fe1 C5 -78.5(17) . . . . ?
C1 C2 Fe1 C5 35.3(16) . . . . ?
C3 C2 Fe1 C4 -34.6(16) . . . . ?
C1 C2 Fe1 C4 79.2(17) . . . . ?
C3 C2 Fe1 C27 -167(3) . . . . ?
C1 C2 Fe1 C27 -53(4) . . . . ?
C1 C2 Fe1 C3 114(2) . . . . ?
C3 C2 Fe1 C23 55(3) . . . . ?
C1 C2 Fe1 C23 169(3) . . . . ?
C3 C2 Fe1 C26 165.1(16) . . . . ?
C1 C2 Fe1 C26 -81(2) . . . . ?
C3 C2 Fe1 C24 83.1(19) . . . . ?
C1 C2 Fe1 C24 -163.1(17) . . . . ?
C2 C3 Fe1 C1 42.5(17) . . . . ?
C4 C3 Fe1 C1 -85.7(17) . . . . ?
C2 C3 Fe1 C5 85.4(17) . . . . ?
C4 C3 Fe1 C5 -42.9(14) . . . . ?
C2 C3 Fe1 C4 128(2) . . . . ?
C2 C3 Fe1 C27 166(3) . . . . ?
C4 C3 Fe1 C27 38(4) . . . . ?
C4 C3 Fe1 C2 -128(2) . . . . ?
C2 C3 Fe1 C23 -156.1(16) . . . . ?
C4 C3 Fe1 C23 75.6(17) . . . . ?
C2 C3 Fe1 C26 -38(4) . . . . ?
C4 C3 Fe1 C26 -167(3) . . . . ?
C2 C3 Fe1 C24 -115.2(17) . . . . ?
C4 C3 Fe1 C24 116.5(16) . . . . ?
C28 C23 Fe1 C1 75(4) . . . . ?
C24 C23 Fe1 C1 -163(3) . . . . ?
C27 C23 Fe1 C1 -44(4) . . . . ?
C28 C23 Fe1 C5 42(3) . . . . ?
C24 C23 Fe1 C5 163.2(15) . . . . ?
C27 C23 Fe1 C5 -77.2(18) . . . . ?
C28 C23 Fe1 C4 1(3) . . . . ?
C24 C23 Fe1 C4 122.4(17) . . . . ?
C27 C23 Fe1 C4 -118.0(16) . . . . ?
C28 C23 Fe1 C27 119(3) . . . . ?
C24 C23 Fe1 C27 -120(2) . . . . ?
C28 C23 Fe1 C2 -81(4) . . . . ?
C24 C23 Fe1 C2 40(3) . . . . ?
C27 C23 Fe1 C2 159(3) . . . . ?
C28 C23 Fe1 C3 -43(3) . . . . ?
C24 C23 Fe1 C3 78.4(19) . . . . ?
C27 C23 Fe1 C3 -162.0(16) . . . . ?
C28 C23 Fe1 C26 156(3) . . . . ?
C24 C23 Fe1 C26 -82.2(18) . . . . ?
C27 C23 Fe1 C26 37.4(15) . . . . ?
C28 C23 Fe1 C24 -121(3) . . . . ?
C27 C23 Fe1 C24 120(2) . . . . ?
C25 C26 Fe1 C1 -115(2) . . . . ?
C27 C26 Fe1 C1 119.6(17) . . . . ?
C25 C26 Fe1 C5 -156.4(18) . . . . ?
C27 C26 Fe1 C5 78.4(19) . . . . ?
C25 C26 Fe1 C4 161(3) . . . . ?
C27 C26 Fe1 C4 35(3) . . . . ?
C25 C26 Fe1 C27 125(3) . . . . ?
C25 C26 Fe1 C2 -70(2) . . . . ?
C27 C26 Fe1 C2 164.6(15) . . . . ?
C25 C26 Fe1 C3 -42(4) . . . . ?
C27 C26 Fe1 C3 -167(2) . . . . ?
C25 C26 Fe1 C23 85(2) . . . . ?
C27 C26 Fe1 C23 -40.1(15) . . . . ?
C25 C26 Fe1 C24 42.5(19) . . . . ?
C27 C26 Fe1 C24 -82.7(18) . . . . ?
C23 C24 Fe1 C1 165(3) . . . . ?
C25 C24 Fe1 C1 48(4) . . . . ?
C23 C24 Fe1 C5 -45(4) . . . . ?
C25 C24 Fe1 C5 -162(3) . . . . ?
C23 C24 Fe1 C4 -74.0(19) . . . . ?
C25 C24 Fe1 C4 169.0(18) . . . . ?
C23 C24 Fe1 C27 38.4(15) . . . . ?
C25 C24 Fe1 C27 -78.6(18) . . . . ?
C23 C24 Fe1 C2 -162.3(15) . . . . ?
C25 C24 Fe1 C2 80.7(19) . . . . ?
C23 C24 Fe1 C3 -120.9(16) . . . . ?
C25 C24 Fe1 C3 122.1(17) . . . . ?
C25 C24 Fe1 C23 -117(2) . . . . ?
C23 C24 Fe1 C26 80.4(17) . . . . ?
C25 C24 Fe1 C26 -36.7(17) . . . . ?
C48 C49 Fe2 C45 131(2) . . . . ?
C45 C49 Fe2 C69 25(4) . . . . ?
C48 C49 Fe2 C69 156(3) . . . . ?
C45 C49 Fe2 C67 155.1(15) . . . . ?
C48 C49 Fe2 C67 -73.9(17) . . . . ?
C45 C49 Fe2 C70 64.5(17) . . . . ?
C48 C49 Fe2 C70 -164.5(14) . . . . ?
C45 C49 Fe2 C71 108.9(16) . . . . ?
C48 C49 Fe2 C71 -120.2(16) . . . . ?
C45 C49 Fe2 C68 -164(2) . . . . ?
C48 C49 Fe2 C68 -34(3) . . . . ?
C45 C49 Fe2 C47 -92.2(16) . . . . ?
C48 C49 Fe2 C47 38.7(14) . . . . ?
C45 C49 Fe2 C48 -131(2) . . . . ?
C50 C45 Fe2 C49 126(3) . . . . ?
C46 C45 Fe2 C49 -111(2) . . . . ?
C49 C45 Fe2 C69 -171.3(15) . . . . ?
C50 C45 Fe2 C69 -45(3) . . . . ?
C46 C45 Fe2 C69 77.3(19) . . . . ?
C49 C45 Fe2 C67 -59(3) . . . . ?
C50 C45 Fe2 C67 68(4) . . . . ?
C46 C45 Fe2 C67 -170(3) . . . . ?
C49 C45 Fe2 C70 -128.4(15) . . . . ?
C50 C45 Fe2 C70 -2(3) . . . . ?
C46 C45 Fe2 C70 120.2(17) . . . . ?
C49 C45 Fe2 C71 -88.8(17) . . . . ?
C50 C45 Fe2 C71 37(3) . . . . ?
C46 C45 Fe2 C71 159.8(17) . . . . ?
C49 C45 Fe2 C68 162(3) . . . . ?
C50 C45 Fe2 C68 -71(4) . . . . ?
C46 C45 Fe2 C68 51(3) . . . . ?
C49 C45 Fe2 C47 75.6(16) . . . . ?
C50 C45 Fe2 C47 -158(3) . . . . ?
C46 C45 Fe2 C47 -35.9(16) . . . . ?
C49 C45 Fe2 C48 31.9(14) . . . . ?
C50 C45 Fe2 C48 158(3) . . . . ?
C46 C45 Fe2 C48 -79.5(16) . . . . ?
C68 C69 Fe2 C49 174(3) . . . . ?
C70 C69 Fe2 C49 48(4) . . . . ?
C68 C69 Fe2 C45 -166.3(14) . . . . ?
C70 C69 Fe2 C45 68.0(18) . . . . ?
C68 C69 Fe2 C67 37.9(15) . . . . ?
C70 C69 Fe2 C67 -87.9(17) . . . . ?
C68 C69 Fe2 C70 126(2) . . . . ?
C68 C69 Fe2 C71 84.5(17) . . . . ?
C70 C69 Fe2 C71 -41.3(16) . . . . ?
C70 C69 Fe2 C68 -126(2) . . . . ?
C68 C69 Fe2 C47 -75.0(19) . . . . ?
C70 C69 Fe2 C47 159.3(16) . . . . ?
C68 C69 Fe2 C48 -42(3) . . . . ?
C70 C69 Fe2 C48 -168(2) . . . . ?
C68 C67 Fe2 C49 157.8(16) . . . . ?
C71 C67 Fe2 C49 -83(2) . . . . ?
C72 C67 Fe2 C49 37(3) . . . . ?
C68 C67 Fe2 C45 -160(3) . . . . ?
C71 C67 Fe2 C45 -41(4) . . . . ?
C72 C67 Fe2 C45 79(4) . . . . ?
C68 C67 Fe2 C69 -36.4(16) . . . . ?
C71 C67 Fe2 C69 82.8(19) . . . . ?
C72 C67 Fe2 C69 -157(3) . . . . ?
C68 C67 Fe2 C70 -85.3(17) . . . . ?
C71 C67 Fe2 C70 33.9(17) . . . . ?
C72 C67 Fe2 C70 154(3) . . . . ?
C68 C67 Fe2 C71 -119(3) . . . . ?
C72 C67 Fe2 C71 120(4) . . . . ?
C71 C67 Fe2 C68 119(3) . . . . ?
C72 C67 Fe2 C68 -121(4) . . . . ?
C68 C67 Fe2 C47 73.0(19) . . . . ?
C71 C67 Fe2 C47 -167.8(17) . . . . ?
C72 C67 Fe2 C47 -48(3) . . . . ?
C68 C67 Fe2 C48 115.8(16) . . . . ?
C71 C67 Fe2 C48 -125.0(17) . . . . ?
C72 C67 Fe2 C48 -5(3) . . . . ?
C71 C70 Fe2 C49 84(2) . . . . ?
C69 C70 Fe2 C49 -164.9(17) . . . . ?
C71 C70 Fe2 C45 120.9(17) . . . . ?
C69 C70 Fe2 C45 -127.8(17) . . . . ?
C71 C70 Fe2 C69 -111(2) . . . . ?
C71 C70 Fe2 C67 -35.2(17) . . . . ?
C69 C70 Fe2 C67 76.1(17) . . . . ?
C69 C70 Fe2 C71 111(2) . . . . ?
C71 C70 Fe2 C68 -78.6(17) . . . . ?
C69 C70 Fe2 C68 32.7(16) . . . . ?
C71 C70 Fe2 C47 -163(3) . . . . ?
C69 C70 Fe2 C47 -51(4) . . . . ?
C71 C70 Fe2 C48 53(4) . . . . ?
C69 C70 Fe2 C48 164(3) . . . . ?
C70 C71 Fe2 C49 -115.6(18) . . . . ?
C67 C71 Fe2 C49 118.0(19) . . . . ?
C70 C71 Fe2 C45 -71.3(19) . . . . ?
C67 C71 Fe2 C45 162.3(17) . . . . ?
C70 C71 Fe2 C69 46.0(18) . . . . ?
C67 C71 Fe2 C69 -80.4(19) . . . . ?
C70 C71 Fe2 C67 126(3) . . . . ?
C67 C71 Fe2 C70 -126(3) . . . . ?
C70 C71 Fe2 C68 88.5(18) . . . . ?
C67 C71 Fe2 C68 -37.8(17) . . . . ?
C70 C71 Fe2 C47 159(3) . . . . ?
C67 C71 Fe2 C47 33(4) . . . . ?
C70 C71 Fe2 C48 -160.4(16) . . . . ?
C67 C71 Fe2 C48 73(2) . . . . ?
C69 C68 Fe2 C49 -175(2) . . . . ?
C67 C68 Fe2 C49 -55(3) . . . . ?
C69 C68 Fe2 C45 35(4) . . . . ?
C67 C68 Fe2 C45 156(3) . . . . ?
C67 C68 Fe2 C69 120(2) . . . . ?
C69 C68 Fe2 C67 -120(2) . . . . ?
C69 C68 Fe2 C70 -37.6(16) . . . . ?
C67 C68 Fe2 C70 82.9(18) . . . . ?
C69 C68 Fe2 C71 -81.1(17) . . . . ?
C67 C68 Fe2 C71 39.4(18) . . . . ?
C69 C68 Fe2 C47 118.1(17) . . . . ?
C67 C68 Fe2 C47 -121.5(17) . . . . ?
C69 C68 Fe2 C48 159.7(16) . . . . ?
C67 C68 Fe2 C48 -79.9(18) . . . . ?
C48 C47 Fe2 C49 -38.9(16) . . . . ?
C46 C47 Fe2 C49 76.0(18) . . . . ?
C48 C47 Fe2 C45 -81.7(16) . . . . ?
C46 C47 Fe2 C45 33.3(15) . . . . ?
C48 C47 Fe2 C69 158.2(17) . . . . ?
C46 C47 Fe2 C69 -86.8(19) . . . . ?
C48 C47 Fe2 C67 78.4(18) . . . . ?
C46 C47 Fe2 C67 -166.6(16) . . . . ?
C48 C47 Fe2 C70 -163(3) . . . . ?
C46 C47 Fe2 C70 -48(3) . . . . ?
C48 C47 Fe2 C71 53(4) . . . . ?
C46 C47 Fe2 C71 168(3) . . . . ?
C48 C47 Fe2 C68 118.9(16) . . . . ?
C46 C47 Fe2 C68 -126.1(16) . . . . ?
C46 C47 Fe2 C48 115(2) . . . . ?
C47 C48 Fe2 C49 119(2) . . . . ?
C49 C48 Fe2 C45 -31.2(14) . . . . ?
C47 C48 Fe2 C45 87.4(16) . . . . ?
C49 C48 Fe2 C69 -165(2) . . . . ?
C47 C48 Fe2 C69 -46(3) . . . . ?
C49 C48 Fe2 C67 123.5(16) . . . . ?
C47 C48 Fe2 C67 -117.9(17) . . . . ?
C49 C48 Fe2 C70 41(4) . . . . ?
C47 C48 Fe2 C70 160(3) . . . . ?
C49 C48 Fe2 C71 80.6(19) . . . . ?
C47 C48 Fe2 C71 -160.8(18) . . . . ?
C49 C48 Fe2 C68 166.0(14) . . . . ?
C47 C48 Fe2 C68 -75.4(17) . . . . ?
C49 C48 Fe2 C47 -119(2) . . . . ?
C9 C10 N1 C6 -4(4) . . . . ?
C11 C10 N1 C6 -169(3) . . . . ?
C9 C10 N1 Ag1 -165(3) . . . . ?
C11 C10 N1 Ag1 29(3) . . . . ?
C7 C6 N1 C10 3(5) . . . . ?
C1 C6 N1 C10 178(3) . . . . ?
C7 C6 N1 Ag1 162(4) . . . . ?
C1 C6 N1 Ag1 -23(4) . . . . ?
N2 Ag1 N1 C10 -9(2) . . . . ?
N6 Ag1 N1 C10 154(2) . . . . ?
N5 Ag1 N1 C10 -108(2) . . . . ?
N2 Ag1 N1 C6 -167(3) . . . . ?
N6 Ag1 N1 C6 -4(3) . . . . ?
N5 Ag1 N1 C6 95(3) . . . . ?
C16 C15 N2 C11 -174(3) . . . . ?
C14 C15 N2 C11 10(3) . . . . ?
C16 C15 N2 Ag1 -21(3) . . . . ?
C14 C15 N2 Ag1 162.8(18) . . . . ?
C12 C11 N2 C15 -21(5) . . . . ?
C10 C11 N2 C15 -176(2) . . . . ?
C12 C11 N2 Ag1 -174(3) . . . . ?
C10 C11 N2 Ag1 32(3) . . . . ?
N6 Ag1 N2 C15 38(3) . . . . ?
N1 Ag1 N2 C15 -165(2) . . . . ?
N5 Ag1 N2 C15 -47.7(19) . . . . ?
N6 Ag1 N2 C11 -172(2) . . . . ?
N1 Ag1 N2 C11 -14(2) . . . . ?
N5 Ag1 N2 C11 103(2) . . . . ?
C23 C28 N3 C32 -179(3) . . . . ?
C29 C28 N3 C32 -1(4) . . . . ?
C23 C28 N3 Ag2 -35(4) . . . . ?
C29 C28 N3 Ag2 142(2) . . . . ?
C31 C32 N3 C28 -3(4) . . . . ?
C33 C32 N3 C28 -173(3) . . . . ?
C31 C32 N3 Ag2 -151(2) . . . . ?
C33 C32 N3 Ag2 39(3) . . . . ?
N4 Ag2 N3 C28 -175(2) . . . . ?
N8 Ag2 N3 C28 -30(2) . . . . ?
N7 Ag2 N3 C28 45(2) . . . . ?
N4 Ag2 N3 C32 -24.8(14) . . . . ?
N8 Ag2 N3 C32 120.7(14) . . . . ?
N7 Ag2 N3 C32 -164.6(13) . . . . ?
C36 C37 N4 C33 15(3) . . . . ?
C38 C37 N4 C33 178(2) . . . . ?
C36 C37 N4 Ag2 -173.5(18) . . . . ?
C38 C37 N4 Ag2 -10(3) . . . . ?
C34 C33 N4 C37 -8(4) . . . . ?
C32 C33 N4 C37 177(2) . . . . ?
C34 C33 N4 Ag2 -179(2) . . . . ?
C32 C33 N4 Ag2 5(3) . . . . ?
N8 Ag2 N4 C37 117.4(19) . . . . ?
N7 Ag2 N4 C37 -43(2) . . . . ?
N3 Ag2 N4 C37 -161(2) . . . . ?
N8 Ag2 N4 C33 -72(2) . . . . ?
N7 Ag2 N4 C33 128.1(19) . . . . ?
N3 Ag2 N4 C33 10.0(19) . . . . ?
C53 C54 N5 C50 10(4) . . . . ?
C55 C54 N5 C50 177(2) . . . . ?
C53 C54 N5 Ag1 -142(3) . . . . ?
C55 C54 N5 Ag1 25(3) . . . . ?
C51 C50 N5 C54 -11(4) . . . . ?
C45 C50 N5 C54 177(2) . . . . ?
C51 C50 N5 Ag1 136(2) . . . . ?
C45 C50 N5 Ag1 -36(3) . . . . ?
N2 Ag1 N5 C54 130.5(17) . . . . ?
N6 Ag1 N5 C54 -16.8(17) . . . . ?
N1 Ag1 N5 C54 -151.9(17) . . . . ?
N2 Ag1 N5 C50 -20(2) . . . . ?
N6 Ag1 N5 C50 -168(2) . . . . ?
N1 Ag1 N5 C50 57(2) . . . . ?
C54 C55 N6 C59 172(2) . . . . ?
C56 C55 N6 C59 -10(5) . . . . ?
C54 C55 N6 Ag1 7(4) . . . . ?
C56 C55 N6 Ag1 -174.9(18) . . . . ?
C60 C59 N6 C55 -173(3) . . . . ?
C58 C59 N6 C55 5(5) . . . . ?
C60 C59 N6 Ag1 -10(3) . . . . ?
C58 C59 N6 Ag1 169(2) . . . . ?
N2 Ag1 N6 C55 -91(2) . . . . ?
N1 Ag1 N6 C55 121(2) . . . . ?
N5 Ag1 N6 C55 3.9(19) . . . . ?
N2 Ag1 N6 C59 103(2) . . . . ?
N1 Ag1 N6 C59 -45(2) . . . . ?
N5 Ag1 N6 C59 -162.5(19) . . . . ?
C73 C72 N7 C76 4(5) . . . . ?
C67 C72 N7 C76 169(3) . . . . ?
C73 C72 N7 Ag2 174(3) . . . . ?
C67 C72 N7 Ag2 -20(4) . . . . ?
C75 C76 N7 C72 1(4) . . . . ?
C77 C76 N7 C72 -179(2) . . . . ?
C75 C76 N7 Ag2 -170(2) . . . . ?
C77 C76 N7 Ag2 9(3) . . . . ?
N4 Ag2 N7 C72 0(3) . . . . ?
N8 Ag2 N7 C72 -168(3) . . . . ?
N3 Ag2 N7 C72 101(2) . . . . ?
N4 Ag2 N7 C76 170.1(16) . . . . ?
N8 Ag2 N7 C76 1.7(18) . . . . ?
N3 Ag2 N7 C76 -89.0(19) . . . . ?
C78 C77 N8 C81 0(4) . . . . ?
C76 C77 N8 C81 174.7(19) . . . . ?
C78 C77 N8 Ag2 -151(3) . . . . ?
C76 C77 N8 Ag2 23(3) . . . . ?
C80 C81 N8 C77 7(4) . . . . ?
C82 C81 N8 C77 177(2) . . . . ?
C80 C81 N8 Ag2 161(2) . . . . ?
C82 C81 N8 Ag2 -29(3) . . . . ?
N4 Ag2 N8 C77 177.4(18) . . . . ?
N7 Ag2 N8 C77 -15.4(19) . . . . ?
N3 Ag2 N8 C77 104(2) . . . . ?
N4 Ag2 N8 C81 27(2) . . . . ?
N7 Ag2 N8 C81 -166.2(19) . . . . ?
N3 Ag2 N8 C81 -46.6(19) . . . . ?
